data_2208791
loop_
_publ_author_name
'Fang Xi'
'Xia Chen'
'Jian-Ping Guo'
'Dian-Sheng Liu'

_publ_section_title
;
 [Bis(trimethylsilyl)methyl]chloro(phenyl)phosphine
;
_journal_coeditor_code BI2003
_journal_issue 5
_journal_name_full 'Acta Crystallographica Section E'
_journal_page_first o1944
_journal_page_last o1945
_journal_paper_doi 10.1107/S1600536806013833
_journal_volume 62
_journal_year 2006
_chemical_formula_iupac 'C13 H24 Cl P Si2'
_chemical_formula_moiety 'C13 H24 Cl P Si2'
_chemical_formula_sum 'C13 H24 Cl P Si2'
_chemical_formula_weight 302.93
_chemical_name_systematic
;
[Bis(trimethylsilyl)methyl]chloro(phenyl)phosphine
;
_space_group_IT_number 2
_symmetry_cell_setting triclinic
_symmetry_space_group_name_Hall '-P 1'
_symmetry_space_group_name_H-M 'P -1'
_atom_sites_solution_hydrogens geom
_atom_sites_solution_primary direct
_atom_sites_solution_secondary difmap
_cell_angle_alpha 75.783(3)
_cell_angle_beta 74.661(3)
_cell_angle_gamma 87.322(3)
_cell_formula_units_Z 2
_cell_length_a 8.5958(19)
_cell_length_b 9.069(2)
_cell_length_c 11.794(3)
_cell_measurement_reflns_used 1832
_cell_measurement_temperature 183(2)
_cell_measurement_theta_max 16.877
_cell_measurement_theta_min 2.317
_cell_volume 859.3(3)
_computing_cell_refinement 'SAINT (Bruker, 1999)'
_computing_data_collection 'SMART (Bruker, 1998)'
_computing_data_reduction SAINT
_computing_molecular_graphics SHELXTL
_computing_publication_material SHELXTL
_computing_structure_refinement SHELXTL
_computing_structure_solution 'SHELXTL (Bruker, 1999)'
_diffrn_ambient_temperature 183(2)
_diffrn_measured_fraction_theta_full 0.980
_diffrn_measured_fraction_theta_max 0.980
_diffrn_measurement_device_type 'Bruker SMART CCD'
_diffrn_measurement_method \w
_diffrn_radiation_monochromator graphite
_diffrn_radiation_source 'oil sealed'
_diffrn_radiation_type MoK\a
_diffrn_radiation_wavelength 0.71073
_diffrn_reflns_av_R_equivalents 0.0168
_diffrn_reflns_av_sigmaI/netI 0.0441
_diffrn_reflns_limit_h_max 10
_diffrn_reflns_limit_h_min -5
_diffrn_reflns_limit_k_max 10
_diffrn_reflns_limit_k_min -9
_diffrn_reflns_limit_l_max 14
_diffrn_reflns_limit_l_min -14
_diffrn_reflns_number 3549
_diffrn_reflns_theta_full 25.01
_diffrn_reflns_theta_max 25.01
_diffrn_reflns_theta_min 1.85
_diffrn_standards_decay_% 2.02
_diffrn_standards_number 0
_exptl_absorpt_coefficient_mu 0.439
_exptl_absorpt_correction_T_max 0.917
_exptl_absorpt_correction_T_min 0.844
_exptl_absorpt_correction_type multi-scan
_exptl_absorpt_process_details '(SADABS; Sheldrick, 1996)'
_exptl_crystal_colour colourless
_exptl_crystal_density_diffrn 1.171
_exptl_crystal_density_method 'not measured'
_exptl_crystal_description block
_exptl_crystal_F_000 324
_exptl_crystal_size_max 0.40
_exptl_crystal_size_mid 0.30
_exptl_crystal_size_min 0.20
_refine_diff_density_max 0.408
_refine_diff_density_min -0.219
_refine_ls_extinction_method none
_refine_ls_goodness_of_fit_ref 1.075
_refine_ls_hydrogen_treatment constr
_refine_ls_matrix_type full
_refine_ls_number_parameters 160
_refine_ls_number_reflns 2972
_refine_ls_number_restraints 0
_refine_ls_restrained_S_all 1.075
_refine_ls_R_factor_all 0.0624
_refine_ls_R_factor_gt 0.0505
_refine_ls_shift/su_max 0.000
_refine_ls_shift/su_mean 0.000
_refine_ls_structure_factor_coef Fsqd
_refine_ls_weighting_details 'calc w=1/[\s^2^(Fo^2^)+(0.0587P)^2^+0.1605P] where P=(Fo^2^+2Fc^2^)/3'
_refine_ls_weighting_scheme calc
_refine_ls_wR_factor_gt 0.1122
_refine_ls_wR_factor_ref 0.1180
_reflns_number_gt 2485
_reflns_number_total 2972
_reflns_threshold_expression I>2\s(I)
_cod_data_source_file bi2003.cif
_cod_data_source_block I
_cod_depositor_comments
;
The following automatic conversions were performed:
'_geom_bond_publ_flag' value 'Y' changed to 'y' according to
'/home/saulius/struct/CIF-dictionaries/cif_core.dic' dictionary named
'cif_core.dic' version 2.4.1 from 2010-06-29 (11
times).

'_geom_bond_publ_flag' value 'N' changed to 'n' according to
'/home/saulius/struct/CIF-dictionaries/cif_core.dic' dictionary named
'cif_core.dic' version 2.4.1 from 2010-06-29 (30
times).

'_geom_angle_publ_flag' value 'Y' changed to 'y' according to
'/home/saulius/struct/CIF-dictionaries/cif_core.dic' dictionary named
'cif_core.dic' version 2.4.1 from 2010-06-29 (3
times).

'_geom_angle_publ_flag' value 'N' changed to 'n' according to
'/home/saulius/struct/CIF-dictionaries/cif_core.dic' dictionary named
'cif_core.dic' version 2.4.1 from 2010-06-29 (72
times).

'_geom_torsion_publ_flag' value 'N' changed to 'n' according to
'/home/saulius/struct/CIF-dictionaries/cif_core.dic' dictionary named
'cif_core.dic' version 2.4.1 from 2010-06-29 (28 times).

Automatic conversion script
Id: cif_fix_enum 1527 2010-12-29 10:47:43Z saulius 

The following automatic conversions were performed:

'_geom_bond_publ_flag' value 'Y' changed to 'y' according to
/home/saulius/struct/CIF-dictionaries/cif_core.dic dictionary named
'cif_core.dic' version 2.4.1 from 2010-06-29 (11
times).

'_geom_bond_publ_flag' value 'N' changed to 'n' according to
/home/saulius/struct/CIF-dictionaries/cif_core.dic dictionary named
'cif_core.dic' version 2.4.1 from 2010-06-29 (30
times).

'_geom_angle_publ_flag' value 'Y' changed to 'y' according
to /home/saulius/struct/CIF-dictionaries/cif_core.dic dictionary
named 'cif_core.dic' version 2.4.1 from 2010-06-29 (3
times).

'_geom_angle_publ_flag' value 'N' changed to 'n' according
to /home/saulius/struct/CIF-dictionaries/cif_core.dic dictionary
named 'cif_core.dic' version 2.4.1 from 2010-06-29 (72
times).

'_geom_torsion_publ_flag' value 'N' changed to 'n' according
to /home/saulius/struct/CIF-dictionaries/cif_core.dic dictionary
named 'cif_core.dic' version 2.4.1 from 2010-06-29 (28 times).

Automatic conversion script
Id: cif_fix_values 1715 2011-07-08 13:25:40Z adriana 
;
_cod_database_code 2208791
_cod_database_fobs_code 2208791

loop_
_symmetry_equiv_pos_as_xyz
'x, y, z'
'-x, -y, -z'

loop_
_atom_site_type_symbol
_atom_site_label
_atom_site_fract_x
_atom_site_fract_y
_atom_site_fract_z
_atom_site_U_iso_or_equiv
_atom_site_adp_type
_atom_site_calc_flag
_atom_site_refinement_flags
_atom_site_occupancy
Cl Cl1 -0.06285(9) 0.21056(9) 0.78101(8) 0.0424(2) Uani d . 1
P P1 0.08682(9) 0.34823(9) 0.82975(7) 0.0305(2) Uani d . 1
Si Si1 0.43776(10) 0.43599(9) 0.77651(8) 0.0324(2) Uani d . 1
Si Si2 0.34224(10) 0.11649(9) 0.74178(8) 0.0313(2) Uani d . 1
C C1 0.2875(3) 0.3243(3) 0.7356(2) 0.0261(6) Uani d . 1
H H1 0.2873 0.3725 0.6516 0.031 Uiso calc R 1
C C2 0.0237(3) 0.5321(3) 0.7501(3) 0.0293(7) Uani d . 1
C C3 -0.0574(4) 0.6272(4) 0.8206(3) 0.0401(8) Uani d . 1
H H3 -0.0779 0.5961 0.9045 0.048 Uiso calc R 1
C C4 -0.1081(4) 0.7678(4) 0.7679(3) 0.0461(9) Uani d . 1
H H4 -0.1627 0.8308 0.8162 0.055 Uiso calc R 1
C C5 -0.0779(4) 0.8145(3) 0.6439(3) 0.0411(8) Uani d . 1
H H5 -0.1121 0.9092 0.6083 0.049 Uiso calc R 1
C C6 0.0026(4) 0.7215(3) 0.5728(3) 0.0372(7) Uani d . 1
H H6 0.0235 0.7535 0.4889 0.045 Uiso calc R 1
C C7 0.0527(3) 0.5805(3) 0.6251(3) 0.0336(7) Uani d . 1
H H7 0.1063 0.5175 0.5764 0.040 Uiso calc R 1
C C8 0.3595(4) 0.6237(4) 0.8023(4) 0.0540(10) Uani d . 1
H H8A 0.4415 0.6778 0.8184 0.081 Uiso calc R 1
H H8B 0.2662 0.6079 0.8704 0.081 Uiso calc R 1
H H8C 0.3305 0.6821 0.7314 0.081 Uiso calc R 1
C C9 0.6189(4) 0.4776(4) 0.6462(3) 0.0515(9) Uani d . 1
H H9A 0.6950 0.5374 0.6635 0.077 Uiso calc R 1
H H9B 0.5882 0.5330 0.5752 0.077 Uiso calc R 1
H H9C 0.6674 0.3838 0.6325 0.077 Uiso calc R 1
C C10 0.4883(4) 0.3302(4) 0.9186(3) 0.0444(8) Uani d . 1
H H10A 0.5266 0.2313 0.9103 0.067 Uiso calc R 1
H H10B 0.3936 0.3196 0.9853 0.067 Uiso calc R 1
H H10C 0.5706 0.3853 0.9333 0.067 Uiso calc R 1
C C11 0.5647(4) 0.0856(4) 0.7051(3) 0.0494(9) Uani d . 1
H H11A 0.6085 0.1144 0.7637 0.074 Uiso calc R 1
H H11B 0.6147 0.1465 0.6257 0.074 Uiso calc R 1
H H11C 0.5852 -0.0198 0.7072 0.074 Uiso calc R 1
C C12 0.2498(4) -0.0037(3) 0.8958(3) 0.0493(9) Uani d . 1
H H12A 0.1344 0.0003 0.9121 0.074 Uiso calc R 1
H H12B 0.2841 0.0337 0.9549 0.074 Uiso calc R 1
H H12C 0.2832 -0.1069 0.8998 0.074 Uiso calc R 1
C C13 0.2756(4) 0.0566(4) 0.6217(3) 0.0460(9) Uani d . 1
H H13A 0.3144 -0.0434 0.6173 0.069 Uiso calc R 1
H H13B 0.3181 0.1270 0.5451 0.069 Uiso calc R 1
H H13C 0.1599 0.0553 0.6408 0.069 Uiso calc R 1

loop_
_atom_site_aniso_label
_atom_site_aniso_U_11
_atom_site_aniso_U_22
_atom_site_aniso_U_33
_atom_site_aniso_U_12
_atom_site_aniso_U_13
_atom_site_aniso_U_23
Cl1 0.0307(4) 0.0419(5) 0.0516(5) -0.0040(3) -0.0118(4) -0.0037(4)
P1 0.0284(4) 0.0339(4) 0.0270(4) 0.0057(3) -0.0066(3) -0.0048(3)
Si1 0.0326(5) 0.0300(4) 0.0372(5) 0.0014(4) -0.0138(4) -0.0081(4)
Si2 0.0318(5) 0.0286(4) 0.0361(5) 0.0054(4) -0.0116(4) -0.0103(4)
C1 0.0254(15) 0.0281(15) 0.0247(15) 0.0041(12) -0.0070(12) -0.0066(12)
C2 0.0228(15) 0.0327(16) 0.0315(16) 0.0047(13) -0.0070(13) -0.0068(13)
C3 0.0397(18) 0.0450(19) 0.0345(18) 0.0112(16) -0.0082(15) -0.0112(15)
C4 0.045(2) 0.0423(19) 0.051(2) 0.0158(16) -0.0089(17) -0.0177(17)
C5 0.0379(18) 0.0298(17) 0.054(2) 0.0051(14) -0.0171(17) -0.0032(15)
C6 0.0343(17) 0.0388(18) 0.0345(18) 0.0026(14) -0.0103(15) -0.0003(14)
C7 0.0294(16) 0.0373(17) 0.0344(17) 0.0054(14) -0.0077(14) -0.0109(14)
C8 0.055(2) 0.0347(18) 0.087(3) 0.0051(17) -0.036(2) -0.0238(19)
C9 0.039(2) 0.059(2) 0.051(2) -0.0133(18) -0.0112(17) -0.0032(18)
C10 0.046(2) 0.050(2) 0.046(2) 0.0098(17) -0.0221(17) -0.0186(17)
C11 0.0392(19) 0.049(2) 0.068(3) 0.0146(17) -0.0192(18) -0.0277(19)
C12 0.065(2) 0.0320(18) 0.045(2) 0.0103(17) -0.0133(19) -0.0007(15)
C13 0.052(2) 0.0424(19) 0.053(2) 0.0050(17) -0.0215(18) -0.0221(17)

loop_
_atom_type_symbol
_atom_type_description
_atom_type_scat_dispersion_real
_atom_type_scat_dispersion_imag
_atom_type_scat_source
C C 0.0033 0.0016 'International Tables Vol C Tables 4.2.6.8 and 6.1.1.4'
H H 0.0000 0.0000 'International Tables Vol C Tables 4.2.6.8 and 6.1.1.4'
Si Si 0.0817 0.0704 'International Tables Vol C Tables 4.2.6.8 and 6.1.1.4'
P P 0.1023 0.0942 'International Tables Vol C Tables 4.2.6.8 and 6.1.1.4'
Cl Cl 0.1484 0.1585 'International Tables Vol C Tables 4.2.6.8 and 6.1.1.4'

loop_
_geom_angle_atom_site_label_1
_geom_angle_atom_site_label_2
_geom_angle_atom_site_label_3
_geom_angle
_geom_angle_publ_flag
C1 P1 C2 103.64(13) y
C1 P1 Cl1 103.71(9) y
C2 P1 Cl1 96.79(10) y
C9 Si1 C10 111.97(16) n
C9 Si1 C8 106.40(18) n
C10 Si1 C8 106.46(16) n
C9 Si1 C1 107.93(14) n
C10 Si1 C1 111.35(14) n
C8 Si1 C1 112.68(14) n
C12 Si2 C13 112.34(17) n
C12 Si2 C11 108.19(16) n
C13 Si2 C11 104.47(16) n
C12 Si2 C1 109.87(14) n
C13 Si2 C1 108.84(13) n
C11 Si2 C1 113.09(14) n
P1 C1 Si1 108.14(14) n
P1 C1 Si2 113.52(14) n
Si1 C1 Si2 114.00(14) n
P1 C1 H1 106.9 n
Si1 C1 H1 106.9 n
Si2 C1 H1 106.9 n
C3 C2 C7 118.7(3) n
C3 C2 P1 117.1(2) n
C7 C2 P1 124.2(2) n
C4 C3 C2 120.8(3) n
C4 C3 H3 119.6 n
C2 C3 H3 119.6 n
C5 C4 C3 119.9(3) n
C5 C4 H4 120.1 n
C3 C4 H4 120.1 n
C6 C5 C4 120.0(3) n
C6 C5 H5 120.0 n
C4 C5 H5 120.0 n
C5 C6 C7 120.3(3) n
C5 C6 H6 119.9 n
C7 C6 H6 119.9 n
C6 C7 C2 120.3(3) n
C6 C7 H7 119.8 n
C2 C7 H7 119.8 n
Si1 C8 H8A 109.5 n
Si1 C8 H8B 109.5 n
H8A C8 H8B 109.5 n
Si1 C8 H8C 109.5 n
H8A C8 H8C 109.5 n
H8B C8 H8C 109.5 n
Si1 C9 H9A 109.5 n
Si1 C9 H9B 109.5 n
H9A C9 H9B 109.5 n
Si1 C9 H9C 109.5 n
H9A C9 H9C 109.5 n
H9B C9 H9C 109.5 n
Si1 C10 H10A 109.5 n
Si1 C10 H10B 109.5 n
H10A C10 H10B 109.5 n
Si1 C10 H10C 109.5 n
H10A C10 H10C 109.5 n
H10B C10 H10C 109.5 n
Si2 C11 H11A 109.5 n
Si2 C11 H11B 109.5 n
H11A C11 H11B 109.5 n
Si2 C11 H11C 109.5 n
H11A C11 H11C 109.5 n
H11B C11 H11C 109.5 n
Si2 C12 H12A 109.5 n
Si2 C12 H12B 109.5 n
H12A C12 H12B 109.5 n
Si2 C12 H12C 109.5 n
H12A C12 H12C 109.5 n
H12B C12 H12C 109.5 n
Si2 C13 H13A 109.5 n
Si2 C13 H13B 109.5 n
H13A C13 H13B 109.5 n
Si2 C13 H13C 109.5 n
H13A C13 H13C 109.5 n
H13B C13 H13C 109.5 n

loop_
_geom_bond_atom_site_label_1
_geom_bond_atom_site_label_2
_geom_bond_distance
_geom_bond_publ_flag
Cl1 P1 2.1067(11) y
P1 C1 1.823(3) y
P1 C2 1.837(3) y
Si1 C9 1.853(4) y
Si1 C10 1.863(3) y
Si1 C8 1.866(3) y
Si1 C1 1.903(3) y
Si2 C12 1.861(3) y
Si2 C13 1.861(3) y
Si2 C11 1.870(3) y
Si2 C1 1.909(3) y
C1 H1 0.980 n
C2 C3 1.382(4) n
C2 C7 1.388(4) n
C3 C4 1.380(4) n
C3 H3 0.930 n
C4 C5 1.375(4) n
C4 H4 0.930 n
C5 C6 1.371(4) n
C5 H5 0.930 n
C6 C7 1.380(4) n
C6 H6 0.930 n
C7 H7 0.930 n
C8 H8A 0.960 n
C8 H8B 0.960 n
C8 H8C 0.960 n
C9 H9A 0.960 n
C9 H9B 0.960 n
C9 H9C 0.960 n
C10 H10A 0.960 n
C10 H10B 0.960 n
C10 H10C 0.960 n
C11 H11A 0.960 n
C11 H11B 0.960 n
C11 H11C 0.960 n
C12 H12A 0.960 n
C12 H12B 0.960 n
C12 H12C 0.960 n
C13 H13A 0.960 n
C13 H13B 0.960 n
C13 H13C 0.960 n

loop_
_geom_torsion_atom_site_label_1
_geom_torsion_atom_site_label_2
_geom_torsion_atom_site_label_3
_geom_torsion_atom_site_label_4
_geom_torsion
_geom_torsion_publ_flag
C2 P1 C1 Si1 82.15(15) n
Cl1 P1 C1 Si1 -177.22(10) n
C2 P1 C1 Si2 -150.30(15) n
Cl1 P1 C1 Si2 -49.67(15) n
C9 Si1 C1 P1 -157.46(15) n
C10 Si1 C1 P1 79.27(17) n
C8 Si1 C1 P1 -40.3(2) n
C9 Si1 C1 Si2 75.27(19) n
C10 Si1 C1 Si2 -48.00(19) n
C8 Si1 C1 Si2 -167.55(17) n
C12 Si2 C1 P1 -33.9(2) n
C13 Si2 C1 P1 89.46(18) n
C11 Si2 C1 P1 -154.93(16) n
C12 Si2 C1 Si1 90.50(19) n
C13 Si2 C1 Si1 -146.11(16) n
C11 Si2 C1 Si1 -30.5(2) n
C1 P1 C2 C3 -139.6(2) n
Cl1 P1 C2 C3 114.5(2) n
C1 P1 C2 C7 40.2(3) n
Cl1 P1 C2 C7 -65.8(3) n
C7 C2 C3 C4 -0.2(5) n
P1 C2 C3 C4 179.6(3) n
C2 C3 C4 C5 -0.1(5) n
C3 C4 C5 C6 0.0(5) n
C4 C5 C6 C7 0.4(5) n
C5 C6 C7 C2 -0.7(4) n
C3 C2 C7 C6 0.5(4) n
P1 C2 C7 C6 -179.2(2) n

loop_
_cod_related_entry_id
_cod_related_entry_database
_cod_related_entry_code
1 ChemSpider 21128432
